data_2201713
loop_
_publ_author_name
'Hu, Mao-Lin'
'Ye, Ming-De'
'Zain, Sharifuddin M.'
'Ng, Seik Weng'

_publ_section_title
;
 2-Aminopyrimidin-1-ium trichloroacetate
;
_journal_issue 9
_journal_name_full 'Acta Crystallographica Section E'
_journal_page_first o1005
_journal_page_last o1007
_journal_paper_doi 10.1107/S160053680201471X
_journal_volume 58
_journal_year 2002
_chemical_formula_moiety 'C4 H6 N3 1+, C2 Cl3 O2 1-'
_chemical_formula_sum 'C6 H6 Cl3 N3 O2'
_chemical_formula_weight 258.49
_chemical_name_systematic
;
 2-Aminopyrimidin-1-ium trichloroacetate
;
_space_group_IT_number 14
_symmetry_cell_setting monoclinic
_symmetry_space_group_name_Hall '-P 2ybc'
_symmetry_space_group_name_H-M 'P 1 21/c 1'
_atom_sites_solution_hydrogens geom
_atom_sites_solution_primary direct
_atom_sites_solution_secondary difmap
_audit_creation_method SHELXL-97
_cell_angle_alpha 90.00
_cell_angle_beta 102.314(3)
_cell_angle_gamma 90.00
_cell_formula_units_Z 4
_cell_length_a 8.468(2)
_cell_length_b 11.297(2)
_cell_length_c 10.957(2)
_cell_measurement_reflns_used 1504
_cell_measurement_temperature 298(2)
_cell_measurement_theta_max 24.8
_cell_measurement_theta_min 2.5
_cell_volume 1024.1(4)
_computing_cell_refinement 'SAINT (Bruker, 1997)'
_computing_data_collection 'SMART (Bruker, 1997)'
_computing_data_reduction SAINT
_computing_molecular_graphics 'ORTEPII (Johnson, 1976)'
_computing_publication_material 'SHELXL97 (Sheldrick, 1997)'
_computing_structure_refinement 'SHELXL97 (Sheldrick, 1997)'
_computing_structure_solution 'SHELXS97 (Sheldrick, 1997)'
_diffrn_ambient_temperature 298(2)
_diffrn_measured_fraction_theta_full 0.997
_diffrn_measured_fraction_theta_max 0.997
_diffrn_measurement_device_type 'Siemens CCD area-detector diffractometer'
_diffrn_measurement_method '\w scan'
_diffrn_radiation_monochromator graphite
_diffrn_radiation_source 'fine-focus sealed tube'
_diffrn_radiation_type MoK\a
_diffrn_radiation_wavelength 0.71073
_diffrn_reflns_av_R_equivalents 0.041
_diffrn_reflns_av_sigmaI/netI 0.048
_diffrn_reflns_limit_h_max 9
_diffrn_reflns_limit_h_min -9
_diffrn_reflns_limit_k_max 12
_diffrn_reflns_limit_k_min -13
_diffrn_reflns_limit_l_max 12
_diffrn_reflns_limit_l_min -10
_diffrn_reflns_number 5155
_diffrn_reflns_theta_full 24.8
_diffrn_reflns_theta_max 24.8
_diffrn_reflns_theta_min 2.5
_diffrn_standards_decay_% 0
_diffrn_standards_interval_count 0
_diffrn_standards_interval_time 0
_diffrn_standards_number 0
_exptl_absorpt_coefficient_mu 0.87
_exptl_absorpt_correction_type none
_exptl_crystal_colour Colorless
_exptl_crystal_density_diffrn 1.677
_exptl_crystal_density_method 'not measured'
_exptl_crystal_description Block
_exptl_crystal_F_000 520
_exptl_crystal_size_max 0.40
_exptl_crystal_size_mid 0.30
_exptl_crystal_size_min 0.10
_refine_diff_density_max 1.04
_refine_diff_density_min -0.51
_refine_ls_extinction_method none
_refine_ls_goodness_of_fit_ref 1.04
_refine_ls_hydrogen_treatment mixed
_refine_ls_matrix_type full
_refine_ls_number_parameters 139
_refine_ls_number_reflns 1748
_refine_ls_number_restraints 3
_refine_ls_restrained_S_all 1.04
_refine_ls_R_factor_all 0.093
_refine_ls_R_factor_gt 0.058
_refine_ls_shift/su_max <0.001
_refine_ls_shift/su_mean <0.001
_refine_ls_structure_factor_coef Fsqd
_refine_ls_weighting_details 'calc w = 1/[\s^2^(Fo^2^)+(0.0924P)^2^+0.8670P] where P = (Fo^2^+2Fc^2^)/3'
_refine_ls_weighting_scheme calc
_refine_ls_wR_factor_gt 0.154
_refine_ls_wR_factor_ref 0.181
_reflns_number_gt 1081
_reflns_number_total 1748
_reflns_threshold_expression I>2\s(I)
_cod_data_source_file ya6121.cif
_cod_data_source_block I
_cod_depositor_comments
;
The following automatic conversions were performed:
'_symmetry_cell_setting' value 'Monoclinic' changed to 'monoclinic'
according to '/home/saulius/struct/CIF-dictionaries/cif_core.dic'
dictionary named 'cif_core.dic' version 2.4.1 from 2010-06-29.

Automatic conversion script
Id: cif_fix_enum 1527 2010-12-29 10:47:43Z saulius 

The following automatic conversions were performed:

'_symmetry_cell_setting' value 'Monoclinic' changed to 'monoclinic'
according to /home/saulius/struct/CIF-dictionaries/cif_core.dic
dictionary named 'cif_core.dic' version 2.4.1 from 2010-06-29.

Automatic conversion script
Id: cif_fix_values 1715 2011-07-08 13:25:40Z adriana 
;
_cod_original_cell_volume 1024.1(3)
_cod_original_sg_symbol_H-M 'P 21/c'
_cod_database_code 2201713
_cod_database_fobs_code 2201713

loop_
_symmetry_equiv_pos_as_xyz
'x, y, z'
'-x, y+1/2, -z+1/2'
'-x, -y, -z'
'x, -y-1/2, z-1/2'

loop_
_atom_site_label
_atom_site_fract_x
_atom_site_fract_y
_atom_site_fract_z
_atom_site_U_iso_or_equiv
_atom_site_adp_type
_atom_site_calc_flag
_atom_site_refinement_flags
_atom_site_occupancy
_atom_site_disorder_assembly
_atom_site_disorder_group
_atom_site_type_symbol
Cl1 0.9403(2) 0.2646(2) 0.2322(2) 0.0722(6) Uani d . 1 . . Cl
Cl2 0.9414(2) 0.50170(10) 0.1497(2) 0.0728(6) Uani d . 1 . . Cl
Cl3 0.7626(2) 0.3246(2) -0.01190(10) 0.0752(6) Uani d . 1 . . Cl
O1 0.5992(4) 0.3078(3) 0.2269(4) 0.0520(10) Uani d . 1 . . O
O2 0.6186(6) 0.5019(3) 0.1939(5) 0.0780(10) Uani d . 1 . . O
N1 0.3828(5) 0.3477(4) 0.3752(4) 0.0420(10) Uani d D 1 . . N
N2 0.2262(6) 0.4819(4) 0.4640(4) 0.0540(10) Uani d . 1 . . N
N3 0.3827(6) 0.5467(4) 0.3302(5) 0.0570(10) Uani d D 1 . . N
C1 0.6624(6) 0.3985(5) 0.1927(5) 0.0470(10) Uani d . 1 . . C
C2 0.8195(6) 0.3754(4) 0.1431(5) 0.0410(10) Uani d . 1 . . C
C3 0.3303(6) 0.4596(4) 0.3906(5) 0.0430(10) Uani d . 1 . . C
C4 0.3369(6) 0.2561(5) 0.4378(5) 0.0490(10) Uani d . 1 . . C
C5 0.2351(7) 0.2755(5) 0.5163(5) 0.054(2) Uani d . 1 . . C
C6 0.1814(7) 0.3907(5) 0.5242(5) 0.057(2) Uani d . 1 . . C
H4 0.3744 0.1801 0.4274 0.059 Uiso calc R 1 . . H
H5 0.2029 0.2145 0.5626 0.065 Uiso calc R 1 . . H
H6 0.1089 0.4048 0.5754 0.068 Uiso calc R 1 . . H
H1n1 0.447(5) 0.336(4) 0.327(4) 0.040(10) Uiso d D 1 . . H
H3n1 0.441(6) 0.531(5) 0.278(4) 0.06(2) Uiso d D 1 . . H
H3n2 0.343(7) 0.615(2) 0.333(6) 0.07(2) Uiso d D 1 . . H

loop_
_atom_site_aniso_label
_atom_site_aniso_U_11
_atom_site_aniso_U_22
_atom_site_aniso_U_33
_atom_site_aniso_U_12
_atom_site_aniso_U_13
_atom_site_aniso_U_23
Cl1 0.0560(10) 0.0700(10) 0.0950(10) 0.0130(10) 0.0260(10) 0.0270(10)
Cl2 0.0720(10) 0.0490(10) 0.1070(10) -0.0230(10) 0.0400(10) -0.0090(10)
Cl3 0.0690(10) 0.1090(10) 0.0520(10) -0.0160(10) 0.0220(10) -0.0220(10)
O1 0.054(2) 0.038(2) 0.076(3) -0.006(2) 0.040(2) -0.003(2)
O2 0.091(3) 0.042(2) 0.122(4) 0.021(2) 0.071(3) 0.023(2)
N1 0.036(2) 0.040(2) 0.054(3) 0.004(2) 0.021(2) -0.004(2)
N2 0.055(3) 0.047(3) 0.065(3) 0.006(2) 0.028(2) -0.005(2)
N3 0.061(3) 0.040(3) 0.078(4) 0.014(2) 0.037(3) 0.010(3)
C1 0.047(3) 0.049(3) 0.047(3) 0.001(3) 0.018(2) 0.000(2)
C2 0.045(3) 0.033(3) 0.047(3) -0.003(2) 0.018(2) 0.001(2)
C3 0.039(3) 0.041(3) 0.050(3) 0.005(2) 0.012(2) -0.005(2)
C4 0.043(3) 0.040(3) 0.066(4) 0.002(2) 0.015(3) 0.000(3)
C5 0.058(4) 0.051(3) 0.059(4) 0.001(3) 0.025(3) 0.006(3)
C6 0.057(4) 0.063(4) 0.058(4) 0.004(3) 0.031(3) -0.005(3)

loop_
_atom_type_symbol
_atom_type_description
_atom_type_scat_dispersion_real
_atom_type_scat_dispersion_imag
_atom_type_scat_source
C C 0.0033 0.0016 'International Tables Vol C Tables 4.2.6.8 and 6.1.1.4'
H H 0.0000 0.0000 'International Tables Vol C Tables 4.2.6.8 and 6.1.1.4'
N N 0.0061 0.0033 'International Tables Vol C Tables 4.2.6.8 and 6.1.1.4'
O O 0.0106 0.0060 'International Tables Vol C Tables 4.2.6.8 and 6.1.1.4'
Cl Cl 0.1484 0.1585 'International Tables Vol C Tables 4.2.6.8 and 6.1.1.4'

loop_
_geom_angle_atom_site_label_1
_geom_angle_atom_site_label_2
_geom_angle_atom_site_label_3
_geom_angle
_geom_angle_publ_flag
C4 N1 C3 120.9(4) no
C6 N2 C3 116.7(4) no
O2 C1 O1 128.8(5) no
O2 C1 C2 116.4(5) no
O1 C1 C2 114.7(4) no
C1 C2 Cl2 112.8(3) no
C1 C2 Cl3 108.2(3) no
Cl2 C2 Cl3 110.1(3) no
C1 C2 Cl1 111.1(3) no
Cl2 C2 Cl1 106.6(3) no
Cl3 C2 Cl1 108.0(3) no
N3 C3 N2 119.9(5) no
N3 C3 N1 118.5(5) no
N2 C3 N1 121.5(5) no
N1 C4 C5 119.3(5) no
C4 C5 C6 116.8(5) no
N2 C6 C5 124.6(5) no
C4 N1 H1n1 119(3) no
C3 N1 H1n1 120(3) no
C3 N3 H3n1 119(4) no
C3 N3 H3n2 119(4) no
H3n1 N3 H3n2 121(6) no
N1 C4 H4 120.3 no
C5 C4 H4 120.3 no
C4 C5 H5 121.6 no
C6 C5 H5 121.6 no
N2 C6 H6 117.7 no
C5 C6 H6 117.7 no

loop_
_geom_bond_atom_site_label_1
_geom_bond_atom_site_label_2
_geom_bond_site_symmetry_2
_geom_bond_distance
_geom_bond_publ_flag
Cl1 C2 . 1.772(5) no
Cl2 C2 . 1.753(5) no
Cl3 C2 . 1.760(5) no
O1 C1 . 1.250(6) no
O2 C1 . 1.227(6) no
N1 C4 . 1.344(6) no
N1 C3 . 1.362(6) no
N2 C6 . 1.321(7) no
N2 C3 . 1.338(6) no
N3 C3 . 1.315(7) no
C1 C2 . 1.563(7) no
C4 C5 . 1.360(7) no
C5 C6 . 1.387(8) no
N1 H1n1 . 0.850(10) no
N3 H3n1 . 0.850(10) no
N3 H3n2 . 0.850(10) no
C4 H4 . 0.930 no
C5 H5 . 0.930 no
C6 H6 . 0.930 no

loop_
_geom_hbond_atom_site_label_D
_geom_hbond_atom_site_label_H
_geom_hbond_atom_site_label_A
_geom_hbond_site_symmetry_A
_geom_hbond_distance_DH
_geom_hbond_distance_HA
_geom_hbond_distance_DA
_geom_hbond_angle_DHA
_geom_hbond_publ_flag
N1 H1n1 O1 . 0.850(10) 1.890(10) 2.733(5) 177(5) no
N3 H3n1 O2 . 0.850(10) 1.95(2) 2.783(6) 166(5) no
N3 H3n2 O1 2_655 0.850(10) 2.35(4) 3.026(6) 137(5) no
C4 H4 O2 2_645 0.93 2.42 3.271(6) 152 no

loop_
_geom_torsion_atom_site_label_1
_geom_torsion_atom_site_label_2
_geom_torsion_atom_site_label_3
_geom_torsion_atom_site_label_4
_geom_torsion
_geom_torsion_publ_flag
O2 C1 C2 Cl2 21.1(6) no
O1 C1 C2 Cl2 -158.4(4) no
O2 C1 C2 Cl3 -100.9(5) no
O1 C1 C2 Cl3 79.6(5) no
O2 C1 C2 Cl1 140.7(5) no
O1 C1 C2 Cl1 -38.7(6) no
C6 N2 C3 N3 -178.5(5) no
C6 N2 C3 N1 2.4(8) no
C4 N1 C3 N3 177.9(5) no
C4 N1 C3 N2 -2.9(8) no
C3 N1 C4 C5 0.8(8) no
N1 C4 C5 C6 1.6(8) no
C3 N2 C6 C5 0.1(9) no
C4 C5 C6 N2 -2.1(9) no

loop_
_cod_related_entry_id
_cod_related_entry_database
_cod_related_entry_code
1 ChemSpider 21132187
